data_7054490
loop_
_publ_author_name
'Jayabharathi, Jayaraman'
'Ramanathan, Periyasamy'
'Thanikachalam, Venugopal'

_publ_section_title
;
 Synthesis and optical properties of phenanthromidazole derivatives for
 organic electroluminescent devices
;
_journal_issue 1
_journal_name_full 'New J. Chem.'
_journal_page_first 142
_journal_paper_doi 10.1039/C4NJ01515K
_journal_volume 39
_journal_year 2015
_chemical_formula_sum 'C32 H22 N2 O'
_chemical_formula_weight 450.52
_chemical_name_systematic
; 
 ? 
;
_space_group_IT_number 14
_symmetry_cell_setting monoclinic
_symmetry_space_group_name_Hall '-P 2ybc'
_symmetry_space_group_name_H-M 'P 1 21/c 1'
_atom_sites_solution_hydrogens geom
_atom_sites_solution_primary direct
_atom_sites_solution_secondary difmap
_audit_creation_method SHELXL-97
_cell_angle_alpha 90.00
_cell_angle_beta 92.340(3)
_cell_angle_gamma 90.00
_cell_formula_units_Z 4
_cell_length_a 12.3316(7)
_cell_length_b 21.3475(11)
_cell_length_c 8.8212(5)
_cell_measurement_reflns_used 6011
_cell_measurement_temperature 293(2)
_cell_measurement_theta_max 24.47
_cell_measurement_theta_min 2.50
_cell_volume 2320.2(2)
_computing_cell_refinement 'APEX2/SAINT (Bruker, 2004)'
_computing_data_collection 'APEX2 (Bruker, 2004)'
_computing_data_reduction 'SAINT/XPREP (Bruker, 2004)'
_computing_molecular_graphics 'ORTEP3 (Farrugia, 1997) and Mercury (Macrae et al., 2008)'
_computing_publication_material 'PLATON (Spek, 2009)'
_computing_structure_refinement 'SHELXL-97 (Sheldrick, 2008)'
_computing_structure_solution 'SIR92 (Altomare et al., 1993)'
_diffrn_ambient_temperature 293(2)
_diffrn_measured_fraction_theta_full 0.998
_diffrn_measured_fraction_theta_max 0.998
_diffrn_measurement_device_type 'bruker axs kappa apex2 CCD Diffractometer'
_diffrn_measurement_method '\w and \f scan'
_diffrn_radiation_monochromator graphite
_diffrn_radiation_source 'fine-focus sealed tube'
_diffrn_radiation_type MoK\a
_diffrn_radiation_wavelength 0.71073
_diffrn_reflns_av_R_equivalents 0.0401
_diffrn_reflns_av_sigmaI/netI 0.0457
_diffrn_reflns_limit_h_max 17
_diffrn_reflns_limit_h_min -17
_diffrn_reflns_limit_k_max 30
_diffrn_reflns_limit_k_min -28
_diffrn_reflns_limit_l_max 12
_diffrn_reflns_limit_l_min -12
_diffrn_reflns_number 29016
_diffrn_reflns_theta_full 30.64
_diffrn_reflns_theta_max 30.64
_diffrn_reflns_theta_min 2.50
_exptl_absorpt_coefficient_mu 0.078
_exptl_absorpt_correction_T_max 0.9807
_exptl_absorpt_correction_T_min 0.9232
_exptl_absorpt_correction_type multi-scan
_exptl_absorpt_process_details 'SADABS (Bruker, 2004)'
_exptl_crystal_colour colourless
_exptl_crystal_density_diffrn 1.290
_exptl_crystal_density_method 'not measured'
_exptl_crystal_description block
_exptl_crystal_F_000 944
_exptl_crystal_size_max 0.35
_exptl_crystal_size_mid 0.30
_exptl_crystal_size_min 0.25
_refine_diff_density_max 0.170
_refine_diff_density_min -0.212
_refine_diff_density_rms 0.039
_refine_ls_extinction_method none
_refine_ls_goodness_of_fit_ref 1.024
_refine_ls_hydrogen_treatment mixed
_refine_ls_matrix_type full
_refine_ls_number_parameters 317
_refine_ls_number_reflns 7155
_refine_ls_number_restraints 0
_refine_ls_restrained_S_all 1.024
_refine_ls_R_factor_all 0.1092
_refine_ls_R_factor_gt 0.0528
_refine_ls_shift/su_max 0.001
_refine_ls_shift/su_mean 0.000
_refine_ls_structure_factor_coef Fsqd
_refine_ls_weighting_details 'calc w=1/[\s^2^(Fo^2^)+(0.0606P)^2^+0.1635P] where P=(Fo^2^+2Fc^2^)/3'
_refine_ls_weighting_scheme calc
_refine_ls_wR_factor_gt 0.1186
_refine_ls_wR_factor_ref 0.1422
_reflns_number_gt 3953
_reflns_number_total 7155
_reflns_threshold_expression >2sigma(I)
_cod_data_source_file c4nj01515k2.cif
_cod_data_source_block shelxl
_cod_depositor_comments 'Adding full bibliography for 7054490.cif.'
_cod_original_sg_symbol_H-M P21/c
_cod_database_code 7054490

loop_
_symmetry_equiv_pos_as_xyz
'x, y, z'
'-x, y+1/2, -z+1/2'
'-x, -y, -z'
'x, -y-1/2, z-1/2'

loop_
_atom_site_label
_atom_site_type_symbol
_atom_site_fract_x
_atom_site_fract_y
_atom_site_fract_z
_atom_site_U_iso_or_equiv
_atom_site_adp_type
_atom_site_occupancy
_atom_site_symmetry_multiplicity
_atom_site_calc_flag
_atom_site_refinement_flags
C1 C 0.16539(10) 0.45541(6) 0.24581(15) 0.0389(3) Uani 1 1 d .
C2 C 0.16399(11) 0.40814(6) 0.13120(15) 0.0402(3) Uani 1 1 d .
C3 C 0.09818(12) 0.41230(7) -0.00152(16) 0.0499(4) Uani 1 1 d .
H3 H 0.0497 0.4454 -0.0141 0.060 Uiso 1 1 calc R
C4 C 0.10460(14) 0.36818(7) -0.11250(18) 0.0578(4) Uani 1 1 d .
H4 H 0.0617 0.3718 -0.2013 0.069 Uiso 1 1 calc R
C5 C 0.17501(14) 0.31794(7) -0.09309(19) 0.0597(4) Uani 1 1 d .
H5 H 0.1799 0.2882 -0.1695 0.072 Uiso 1 1 calc R
C6 C 0.23717(13) 0.31193(7) 0.03755(18) 0.0529(4) Uani 1 1 d .
H6 H 0.2825 0.2773 0.0497 0.063 Uiso 1 1 calc R
C7 C 0.23462(11) 0.35651(6) 0.15414(16) 0.0418(3) Uani 1 1 d .
C8 C 0.30344(11) 0.35189(6) 0.29301(16) 0.0411(3) Uani 1 1 d .
C9 C 0.37794(13) 0.30252(7) 0.31596(18) 0.0512(4) Uani 1 1 d .
H9 H 0.3827 0.2719 0.2415 0.061 Uiso 1 1 calc R
C10 C 0.44363(13) 0.29816(7) 0.44453(19) 0.0555(4) Uani 1 1 d .
H10 H 0.4937 0.2657 0.4549 0.067 Uiso 1 1 calc R
C11 C 0.43548(13) 0.34188(7) 0.55850(19) 0.0550(4) Uani 1 1 d .
H11 H 0.4787 0.3382 0.6469 0.066 Uiso 1 1 calc R
C12 C 0.36417(12) 0.39060(7) 0.54203(17) 0.0490(4) Uani 1 1 d .
H12 H 0.3584 0.4194 0.6204 0.059 Uiso 1 1 calc R
C13 C 0.29952(10) 0.39789(6) 0.40863(15) 0.0395(3) Uani 1 1 d .
C14 C 0.22954(10) 0.45033(6) 0.37634(15) 0.0375(3) Uani 1 1 d .
C15 C 0.13975(11) 0.53998(6) 0.36803(15) 0.0401(3) Uani 1 1 d .
C16 C 0.10841(11) 0.60407(6) 0.41203(16) 0.0421(3) Uani 1 1 d .
C17 C 0.02480(13) 0.61368(8) 0.50575(18) 0.0572(4) Uani 1 1 d .
H17 H -0.0111 0.5795 0.5455 0.069 Uiso 1 1 calc R
C18 C -0.00769(16) 0.67418(9) 0.5428(2) 0.0729(5) Uani 1 1 d .
H18 H -0.0660 0.6800 0.6049 0.087 Uiso 1 1 calc R
C19 C 0.04524(15) 0.72449(8) 0.4889(2) 0.0712(5) Uani 1 1 d .
H19 H 0.0229 0.7645 0.5150 0.085 Uiso 1 1 calc R
C20 C 0.13327(13) 0.71735(7) 0.39408(18) 0.0532(4) Uani 1 1 d .
C21 C 0.19122(16) 0.76897(8) 0.3382(2) 0.0706(5) Uani 1 1 d .
H21 H 0.1714 0.8094 0.3654 0.085 Uiso 1 1 calc R
C22 C 0.27491(16) 0.76070(9) 0.2459(2) 0.0751(5) Uani 1 1 d .
H22 H 0.3124 0.7952 0.2106 0.090 Uiso 1 1 calc R
C23 C 0.30499(15) 0.70046(8) 0.2037(2) 0.0684(5) Uani 1 1 d .
H23 H 0.3621 0.6952 0.1393 0.082 Uiso 1 1 calc R
C24 C 0.25214(12) 0.64925(7) 0.25513(17) 0.0523(4) Uani 1 1 d .
H24 H 0.2735 0.6095 0.2256 0.063 Uiso 1 1 calc R
C25 C 0.16520(11) 0.65598(6) 0.35292(16) 0.0424(3) Uani 1 1 d .
C26 C 0.26315(11) 0.52549(6) 0.59670(15) 0.0392(3) Uani 1 1 d .
C27 C 0.36655(12) 0.54874(7) 0.59721(16) 0.0469(3) Uani 1 1 d .
H27 H 0.4011 0.5534 0.5061 0.056 Uiso 1 1 calc R
C28 C 0.42000(12) 0.56532(7) 0.73175(16) 0.0486(4) Uani 1 1 d .
H28 H 0.4906 0.5806 0.7319 0.058 Uiso 1 1 calc R
C29 C 0.36757(12) 0.55892(7) 0.86580(16) 0.0464(3) Uani 1 1 d .
C30 C 0.26195(13) 0.53727(8) 0.86447(17) 0.0558(4) Uani 1 1 d .
H30 H 0.2261 0.5342 0.9549 0.067 Uiso 1 1 calc R
C31 C 0.20959(12) 0.52031(7) 0.73047(17) 0.0497(4) Uani 1 1 d .
H31 H 0.1387 0.5055 0.7298 0.060 Uiso 1 1 calc R
C32 C 0.52383(14) 0.59307(10) 1.0120(2) 0.0740(5) Uani 1 1 d .
H32A H 0.5687 0.5630 0.9635 0.111 Uiso 1 1 calc R
H32B H 0.5484 0.5979 1.1160 0.111 Uiso 1 1 calc R
H32C H 0.5283 0.6326 0.9607 0.111 Uiso 1 1 calc R
N1 N 0.10917(9) 0.51136(5) 0.24161(13) 0.0439(3) Uani 1 1 d .
N2 N 0.21168(9) 0.50530(5) 0.45592(12) 0.0397(3) Uani 1 1 d .
O1 O 0.41435(9) 0.57189(6) 1.00578(11) 0.0665(3) Uani 1 1 d .

loop_
_atom_site_aniso_label
_atom_site_aniso_U_11
_atom_site_aniso_U_22
_atom_site_aniso_U_33
_atom_site_aniso_U_23
_atom_site_aniso_U_13
_atom_site_aniso_U_12
C1 0.0378(7) 0.0388(7) 0.0401(7) 0.0016(6) 0.0024(6) -0.0021(6)
C2 0.0414(7) 0.0397(7) 0.0396(8) 0.0002(6) 0.0036(6) -0.0062(6)
C3 0.0544(9) 0.0466(8) 0.0479(9) 0.0010(7) -0.0075(7) -0.0033(7)
C4 0.0659(11) 0.0591(9) 0.0475(9) -0.0050(8) -0.0096(8) -0.0116(8)
C5 0.0684(11) 0.0561(9) 0.0546(10) -0.0152(8) 0.0012(8) -0.0095(8)
C6 0.0546(9) 0.0475(8) 0.0568(10) -0.0104(7) 0.0047(8) -0.0005(7)
C7 0.0404(7) 0.0427(7) 0.0427(8) -0.0018(6) 0.0065(6) -0.0060(6)
C8 0.0376(7) 0.0401(7) 0.0461(8) 0.0023(6) 0.0072(6) -0.0024(6)
C9 0.0536(9) 0.0443(8) 0.0563(10) 0.0011(7) 0.0099(7) 0.0044(7)
C10 0.0513(9) 0.0495(8) 0.0658(11) 0.0100(8) 0.0041(8) 0.0116(7)
C11 0.0548(9) 0.0539(9) 0.0555(10) 0.0110(8) -0.0071(7) 0.0043(7)
C12 0.0515(9) 0.0482(8) 0.0469(8) 0.0027(7) -0.0034(7) 0.0015(7)
C13 0.0364(7) 0.0406(7) 0.0416(8) 0.0029(6) 0.0023(6) -0.0021(5)
C14 0.0371(7) 0.0387(7) 0.0367(7) 0.0002(6) 0.0034(6) -0.0031(5)
C15 0.0381(7) 0.0411(7) 0.0410(8) 0.0012(6) 0.0015(6) -0.0004(6)
C16 0.0411(8) 0.0447(7) 0.0400(8) -0.0019(6) -0.0027(6) 0.0026(6)
C17 0.0544(10) 0.0578(9) 0.0605(10) -0.0026(8) 0.0145(8) -0.0006(7)
C18 0.0670(11) 0.0724(12) 0.0813(13) -0.0145(10) 0.0273(10) 0.0091(9)
C19 0.0746(12) 0.0544(10) 0.0854(14) -0.0181(9) 0.0133(10) 0.0127(9)
C20 0.0552(9) 0.0459(8) 0.0580(10) -0.0060(7) -0.0027(8) 0.0016(7)
C21 0.0845(14) 0.0438(8) 0.0828(13) -0.0020(9) -0.0042(11) -0.0032(9)
C22 0.0820(14) 0.0575(11) 0.0859(14) 0.0125(10) 0.0066(11) -0.0171(10)
C23 0.0622(11) 0.0710(11) 0.0729(12) 0.0104(9) 0.0138(9) -0.0076(9)
C24 0.0508(9) 0.0513(8) 0.0551(9) 0.0017(7) 0.0064(7) 0.0018(7)
C25 0.0420(8) 0.0435(7) 0.0410(8) -0.0014(6) -0.0043(6) 0.0026(6)
C26 0.0407(8) 0.0403(7) 0.0365(7) -0.0007(6) 0.0000(6) -0.0020(6)
C27 0.0447(8) 0.0584(8) 0.0379(8) -0.0001(7) 0.0064(6) -0.0090(7)
C28 0.0415(8) 0.0594(9) 0.0450(8) -0.0033(7) 0.0021(6) -0.0126(7)
C29 0.0506(9) 0.0509(8) 0.0374(8) -0.0038(6) -0.0015(6) -0.0036(7)
C30 0.0541(9) 0.0767(11) 0.0373(8) -0.0018(8) 0.0108(7) -0.0118(8)
C31 0.0408(8) 0.0631(9) 0.0455(8) -0.0010(7) 0.0057(7) -0.0107(7)
C32 0.0644(12) 0.0954(13) 0.0608(11) -0.0137(10) -0.0158(9) -0.0162(10)
N1 0.0453(7) 0.0423(6) 0.0437(7) -0.0011(5) -0.0035(5) 0.0011(5)
N2 0.0390(6) 0.0417(6) 0.0382(6) -0.0016(5) -0.0001(5) -0.0008(5)
O1 0.0638(7) 0.0939(9) 0.0413(6) -0.0114(6) -0.0021(5) -0.0166(6)

loop_
_atom_type_symbol
_atom_type_description
_atom_type_scat_dispersion_real
_atom_type_scat_dispersion_imag
_atom_type_scat_source
C C 0.0033 0.0016 'International Tables Vol C Tables 4.2.6.8 and 6.1.1.4'
H H 0.0000 0.0000 'International Tables Vol C Tables 4.2.6.8 and 6.1.1.4'
N N 0.0061 0.0033 'International Tables Vol C Tables 4.2.6.8 and 6.1.1.4'
O O 0.0106 0.0060 'International Tables Vol C Tables 4.2.6.8 and 6.1.1.4'

loop_
_geom_angle_atom_site_label_1
_geom_angle_atom_site_label_2
_geom_angle_atom_site_label_3
_geom_angle
C14 C1 N1 111.22(11)
C14 C1 C2 121.82(12)
N1 C1 C2 126.92(12)
C3 C2 C7 120.12(13)
C3 C2 C1 122.49(12)
C7 C2 C1 117.38(12)
C4 C3 C2 120.54(14)
C4 C3 H3 119.7
C2 C3 H3 119.7
C3 C4 C5 120.03(15)
C3 C4 H4 120.0
C5 C4 H4 120.0
C6 C5 C4 120.31(15)
C6 C5 H5 119.8
C4 C5 H5 119.8
C5 C6 C7 121.81(14)
C5 C6 H6 119.1
C7 C6 H6 119.1
C6 C7 C2 117.13(13)
C6 C7 C8 122.54(13)
C2 C7 C8 120.30(12)
C9 C8 C13 117.15(13)
C9 C8 C7 121.55(13)
C13 C8 C7 121.28(12)
C10 C9 C8 122.04(15)
C10 C9 H9 119.0
C8 C9 H9 119.0
C9 C10 C11 119.98(14)
C9 C10 H10 120.0
C11 C10 H10 120.0
C12 C11 C10 120.25(15)
C12 C11 H11 119.9
C10 C11 H11 119.9
C11 C12 C13 121.00(14)
C11 C12 H12 119.5
C13 C12 H12 119.5
C12 C13 C8 119.45(12)
C12 C13 C14 124.72(12)
C8 C13 C14 115.81(12)
C1 C14 N2 105.01(11)
C1 C14 C13 123.28(12)
N2 C14 C13 131.68(12)
N1 C15 N2 112.69(12)
N1 C15 C16 125.77(12)
N2 C15 C16 121.43(12)
C17 C16 C25 120.09(13)
C17 C16 C15 120.72(13)
C25 C16 C15 119.17(12)
C16 C17 C18 120.86(15)
C16 C17 H17 119.6
C18 C17 H17 119.6
C19 C18 C17 120.34(16)
C19 C18 H18 119.8
C17 C18 H18 119.8
C18 C19 C20 121.23(15)
C18 C19 H19 119.4
C20 C19 H19 119.4
C19 C20 C21 122.48(15)
C19 C20 C25 118.78(14)
C21 C20 C25 118.75(15)
C22 C21 C20 121.17(16)
C22 C21 H21 119.4
C20 C21 H21 119.4
C21 C22 C23 119.98(17)
C21 C22 H22 120.0
C23 C22 H22 120.0
C24 C23 C22 121.09(17)
C24 C23 H23 119.5
C22 C23 H23 119.5
C23 C24 C25 120.57(15)
C23 C24 H24 119.7
C25 C24 H24 119.7
C24 C25 C20 118.44(13)
C24 C25 C16 122.89(13)
C20 C25 C16 118.67(13)
C27 C26 C31 120.31(13)
C27 C26 N2 119.36(12)
C31 C26 N2 120.32(12)
C26 C27 C28 120.55(13)
C26 C27 H27 119.7
C28 C27 H27 119.7
C29 C28 C27 119.24(13)
C29 C28 H28 120.4
C27 C28 H28 120.4
O1 C29 C28 123.97(13)
O1 C29 C30 115.94(13)
C28 C29 C30 120.08(13)
C31 C30 C29 120.38(13)
C31 C30 H30 119.8
C29 C30 H30 119.8
C30 C31 C26 119.39(13)
C30 C31 H31 120.3
C26 C31 H31 120.3
O1 C32 H32A 109.5
O1 C32 H32B 109.5
H32A C32 H32B 109.5
O1 C32 H32C 109.5
H32A C32 H32C 109.5
H32B C32 H32C 109.5
C15 N1 C1 104.66(11)
C15 N2 C14 106.41(11)
C15 N2 C26 125.40(11)
C14 N2 C26 128.04(11)
C29 O1 C32 117.59(12)

loop_
_geom_bond_atom_site_label_1
_geom_bond_atom_site_label_2
_geom_bond_distance
C1 C14 1.3744(18)
C1 N1 1.3809(16)
C1 C2 1.4279(18)
C2 C3 1.3998(19)
C2 C7 1.4142(19)
C3 C4 1.363(2)
C3 H3 0.9300
C4 C5 1.386(2)
C4 H4 0.9300
C5 C6 1.364(2)
C5 H5 0.9300
C6 C7 1.4025(19)
C6 H6 0.9300
C7 C8 1.4649(19)
C8 C9 1.4073(19)
C8 C13 1.4180(19)
C9 C10 1.370(2)
C9 H9 0.9300
C10 C11 1.378(2)
C10 H10 0.9300
C11 C12 1.366(2)
C11 H11 0.9300
C12 C13 1.4028(19)
C12 H12 0.9300
C13 C14 1.4349(18)
C14 N2 1.3897(16)
C15 N1 1.3132(17)
C15 N2 1.3710(17)
C15 C16 1.4779(18)
C16 C17 1.363(2)
C16 C25 1.4214(19)
C17 C18 1.395(2)
C17 H17 0.9300
C18 C19 1.353(3)
C18 H18 0.9300
C19 C20 1.405(2)
C19 H19 0.9300
C20 C21 1.413(2)
C20 C25 1.4195(19)
C21 C22 1.352(3)
C21 H21 0.9300
C22 C23 1.393(2)
C22 H22 0.9300
C23 C24 1.360(2)
C23 H23 0.9300
C24 C25 1.411(2)
C24 H24 0.9300
C26 C27 1.3681(19)
C26 C31 1.380(2)
C26 N2 1.4375(16)
C27 C28 1.3799(19)
C27 H27 0.9300
C28 C29 1.377(2)
C28 H28 0.9300
C29 O1 1.3696(16)
C29 C30 1.382(2)
C30 C31 1.372(2)
C30 H30 0.9300
C31 H31 0.9300
C32 O1 1.423(2)
C32 H32A 0.9600
C32 H32B 0.9600
C32 H32C 0.9600

loop_
_geom_torsion_atom_site_label_1
_geom_torsion_atom_site_label_2
_geom_torsion_atom_site_label_3
_geom_torsion_atom_site_label_4
_geom_torsion
C14 C1 C2 C3 179.25(13)
N1 C1 C2 C3 -3.2(2)
C14 C1 C2 C7 -2.35(19)
N1 C1 C2 C7 175.17(12)
C7 C2 C3 C4 -2.7(2)
C1 C2 C3 C4 175.66(13)
C2 C3 C4 C5 1.4(2)
C3 C4 C5 C6 0.8(2)
C4 C5 C6 C7 -1.7(2)
C5 C6 C7 C2 0.4(2)
C5 C6 C7 C8 -177.93(14)
C3 C2 C7 C6 1.77(19)
C1 C2 C7 C6 -176.67(12)
C3 C2 C7 C8 -179.86(12)
C1 C2 C7 C8 1.71(18)
C6 C7 C8 C9 1.1(2)
C2 C7 C8 C9 -177.15(13)
C6 C7 C8 C13 179.65(13)
C2 C7 C8 C13 1.36(19)
C13 C8 C9 C10 0.6(2)
C7 C8 C9 C10 179.18(13)
C8 C9 C10 C11 2.1(2)
C9 C10 C11 C12 -1.8(2)
C10 C11 C12 C13 -1.2(2)
C11 C12 C13 C8 3.9(2)
C11 C12 C13 C14 -174.40(13)
C9 C8 C13 C12 -3.53(19)
C7 C8 C13 C12 177.90(12)
C9 C8 C13 C14 174.92(12)
C7 C8 C13 C14 -3.66(18)
N1 C1 C14 N2 0.24(14)
C2 C1 C14 N2 178.12(11)
N1 C1 C14 C13 -177.98(11)
C2 C1 C14 C13 -0.1(2)
C12 C13 C14 C1 -178.54(13)
C8 C13 C14 C1 3.11(19)
C12 C13 C14 N2 3.8(2)
C8 C13 C14 N2 -174.60(13)
N1 C15 C16 C17 97.27(18)
N2 C15 C16 C17 -86.86(17)
N1 C15 C16 C25 -81.47(18)
N2 C15 C16 C25 94.40(16)
C25 C16 C17 C18 1.2(2)
C15 C16 C17 C18 -177.51(15)
C16 C17 C18 C19 -1.6(3)
C17 C18 C19 C20 0.4(3)
C18 C19 C20 C21 -178.89(18)
C18 C19 C20 C25 1.1(3)
C19 C20 C21 C22 -179.33(18)
C25 C20 C21 C22 0.7(3)
C20 C21 C22 C23 0.3(3)
C21 C22 C23 C24 -0.7(3)
C22 C23 C24 C25 0.0(3)
C23 C24 C25 C20 1.0(2)
C23 C24 C25 C16 -178.90(14)
C19 C20 C25 C24 178.66(15)
C21 C20 C25 C24 -1.3(2)
C19 C20 C25 C16 -1.4(2)
C21 C20 C25 C16 178.58(14)
C17 C16 C25 C24 -179.80(14)
C15 C16 C25 C24 -1.1(2)
C17 C16 C25 C20 0.3(2)
C15 C16 C25 C20 179.02(12)
C31 C26 C27 C28 2.2(2)
N2 C26 C27 C28 -176.51(12)
C26 C27 C28 C29 -0.8(2)
C27 C28 C29 O1 177.63(14)
C27 C28 C29 C30 -1.2(2)
O1 C29 C30 C31 -177.10(14)
C28 C29 C30 C31 1.9(2)
C29 C30 C31 C26 -0.5(2)
C27 C26 C31 C30 -1.6(2)
N2 C26 C31 C30 177.13(13)
N2 C15 N1 C1 -0.98(15)
C16 C15 N1 C1 175.20(13)
C14 C1 N1 C15 0.43(15)
C2 C1 N1 C15 -177.31(13)
N1 C15 N2 C14 1.15(15)
C16 C15 N2 C14 -175.22(11)
N1 C15 N2 C26 176.90(11)
C16 C15 N2 C26 0.5(2)
C1 C14 N2 C15 -0.80(14)
C13 C14 N2 C15 177.21(13)
C1 C14 N2 C26 -176.39(12)
C13 C14 N2 C26 1.6(2)
C27 C26 N2 C15 -98.37(16)
C31 C26 N2 C15 82.92(17)
C27 C26 N2 C14 76.45(17)
C31 C26 N2 C14 -102.27(17)
C28 C29 O1 C32 -0.2(2)
C30 C29 O1 C32 178.73(15)
